data_4116305
loop_
_publ_author_name
'Wim T. Klooster'
'Lee Brammer'
'Colin J. Schaverien'
'Peter H. M. Budzelaar'

_publ_section_title
;
 C-H Bonds Are Not Elongated by Coordination to Lanthanide Metals:
 Single-Crystal Neutron Diffraction Structures of
 (C5Me5)Y(OC6H3tBu2)CH(SiMe3)2 at 20 K and (C5Me5)La{CH(SiMe3)2}2 at 15 K
;
_journal_name_full 'Journal of the American Chemical Society'
_journal_page_first 1381
_journal_page_last 1382
_journal_paper_doi 10.1021/ja983068b
_journal_volume 121
_journal_year 1999
_chemical_formula_structural (C5Me5)La{CH(SiMe3)2}2
_chemical_formula_sum 'C24 H53 La Si4'
_chemical_formula_weight 592.968
_space_group_IT_number 173
_symmetry_cell_setting hexagonal
_symmetry_space_group_name_Hall 'P 6c'
_symmetry_space_group_name_H-M 'P 63'
_cell_angle_alpha 90.0
_cell_angle_beta 90.0
_cell_angle_gamma 120.0
_cell_formula_units_Z 6
_cell_length_a 18.458(5)
_cell_length_b 18.458(5)
_cell_length_c 15.936(5)
_cell_measurement_reflns_used 32
_cell_measurement_temperature 15.0(5)
_cell_measurement_theta_max 30
_cell_measurement_theta_min 25
_cell_volume 4702(2)
_computing_cell_refinement 'local programs'
_computing_data_collection 'local programs'
_computing_data_reduction 'local programs'
_computing_molecular_graphics 'SHELXTL 6.0 (Bruker, 1998)'
_computing_structure_refinement UPALS
_computing_structure_solution 'X-ray structure coordinates'
_diffrn_ambient_temperature 15
_diffrn_measurement_device 'beamline H6S, HFBR'
_diffrn_measurement_method \w/2\q
_diffrn_radiation_monochromator 'Ge (220)'
_diffrn_radiation_probe neutron
_diffrn_radiation_source reactor
_diffrn_radiation_type neutron
_diffrn_radiation_wavelength 1.15863
_diffrn_reflns_av_R_equivalents 0.048
_diffrn_reflns_limit_h_max 0
_diffrn_reflns_limit_h_min -22
_diffrn_reflns_limit_k_max 0
_diffrn_reflns_limit_k_min -22
_diffrn_reflns_limit_l_max 22
_diffrn_reflns_limit_l_min 0
_diffrn_reflns_number 5236
_diffrn_reflns_reduction_process 'local programs'
_diffrn_reflns_theta_max 54
_diffrn_reflns_theta_min 2
_diffrn_standards_decay_% 0
_diffrn_standards_interval_count 50
_diffrn_standards_number 4
_exptl_absorpt_coefficient_mu 0.2997
_exptl_absorpt_correction_T_max 0.415
_exptl_absorpt_correction_T_min 0.267
_exptl_absorpt_correction_type analytical
_exptl_crystal_colour orange
_exptl_crystal_density_diffrn 1.256
_exptl_crystal_description 'hexagonal prism'
_exptl_crystal_size_max 5.3
_exptl_crystal_size_mid 5.3
_exptl_crystal_size_min 3.5
_refine_diff_density_max '4 % of maximum'
_refine_diff_density_min '3 % of maximum'
_refine_ls_abs_structure_details
; 
based upon X-ray structure coordinates
;
_refine_ls_extinction_coef '0.10(1) E+04'
_refine_ls_extinction_method 'type I, isotropic'
_refine_ls_goodness_of_fit_all 1.289
_refine_ls_goodness_of_fit_obs 1.289
_refine_ls_hydrogen_treatment refall
_refine_ls_matrix_type full
_refine_ls_number_parameters 728
_refine_ls_number_reflns 4616
_refine_ls_R_factor_all 0.221
_refine_ls_R_factor_obs 0.221
_refine_ls_shift/esd_max 0.1
_refine_ls_structure_factor_coef Fsqd
_refine_ls_weighting_details 'w = 1/(s^2(F^2))'
_refine_ls_weighting_scheme calc
_refine_ls_wR_factor_all 0.101
_refine_ls_wR_factor_obs 0.101
_reflns_number_observed 2966
_reflns_number_total 4626
_reflns_observed_criterion >3sigma(I)
_cod_data_source_file ja983068b_3.cif
_cod_data_source_block LaCpR2
_cod_depositor_comments
;
The following automatic conversions were performed:

'_refine_ls_weighting_scheme' value 'w = 1/(s^2(F^2))' was changed to
'calc'. New tag '_refine_ls_weighting_details' was created. The value
of the new tag was set to 'w = 1/(s^2(F^2))'.

Automatic conversion script
Id: cif_fix_values 3143 2015-03-26 13:38:13Z robertas 
;
_cod_original_cell_volume 4702.0(6)
_cod_original_formula_sum 'C24 H53 Si4 La1'
_cod_database_code 4116305

loop_
_symmetry_equiv_pos_as_xyz
x,y,z
-y,x-y,+z
y-x,-x,+z
-x,-y,1/2+z
+y,y-x,1/2+z
x-y,+x,1/2+z

loop_
_atom_site_aniso_label
_atom_site_aniso_U_11
_atom_site_aniso_U_22
_atom_site_aniso_U_33
_atom_site_aniso_U_12
_atom_site_aniso_U_13
_atom_site_aniso_U_23
LA 0.007(2) 0.004(2) 0.007(2) 0.003(2) 0.004(2) 0.001(2)
SI1 0.000(3) 0.008(3) 0.021(5) 0.000(0) 0.000(0) 0.000(0)
SI2 0.003(4) 0.004(4) 0.015(5) 0.001(3) 0.003(4) 0.006(4)
SI3 0.007(4) 0.001(4) 0.013(4) 0.001(3) 0.005(4) 0.001(3)
SI4 0.012(4) 0.007(4) 0.007(4) 0.006(4) -0.005(3) 0.000(3)
C1 0.010(3) 0.011(3) 0.003(2) 0.005(2) 0.000(2) 0.003(2)
C2 0.008(2) 0.005(2) 0.003(2) 0.000(0) 0.000(0) 0.000(0)
C3 0.011(3) 0.015(3) 0.003(2) 0.007(2) 0.002(2) 0.001(2)
C4 0.014(3) 0.012(3) 0.006(3) 0.008(2) 0.003(2) 0.002(2)
C5 0.008(3) 0.010(3) 0.003(2) 0.003(2) -0.003(2) 0.000(2)
C6 0.010(3) 0.013(3) 0.019(3) 0.007(3) 0.001(3) -0.003(3)
H6A 0.066(13) 0.259(36) 0.008(7) 0.120(20) -0.004(8) -0.005(12)
H6B 0.089(17) 0.103(19) 0.109(19) 0.085(16) 0.070(16) 0.068(17)
H6C 0.036(11) 0.150(26) 0.150(28) 0.049(15) -0.021(15) -0.109(24)
C7 0.016(3) 0.010(3) 0.007(3) 0.009(3) 0.000(2) 0.002(2)
H7A 0.060(12) 0.032(9) 0.053(11) 0.022(9) 0.027(10) 0.004(8)
H7B 0.068(11) 0.030(8) 0.011(6) 0.032(8) -0.004(7) 0.006(6)
H7C 0.028(8) 0.042(10) 0.027(8) 0.001(8) -0.004(7) 0.006(7)
C8 0.009(3) 0.017(3) 0.020(3) 0.010(3) 0.002(3) 0.003(3)
H8A 0.025(8) 0.048(10) 0.070(13) 0.026(8) 0.013(9) -0.009(9)
H8B 0.058(10) 0.035(8) 0.030(8) 0.034(8) -0.015(8) 0.000(7)
H8C 0.033(8) 0.029(8) 0.042(9) 0.015(7) -0.018(7) -0.009(7)
C9 0.014(3) 0.014(3) 0.009(3) 0.005(3) 0.004(2) -0.005(2)
H9A 0.017(7) 0.061(11) 0.018(7) 0.008(7) 0.004(6) 0.014(7)
H9B 0.061(10) 0.031(8) 0.012(6) 0.025(8) 0.013(7) -0.003(6)
H9C 0.036(8) 0.040(9) 0.013(6) 0.025(7) -0.001(6) -0.004(6)
C10 0.015(3) 0.013(3) 0.008(3) 0.008(3) -0.006(2) -0.003(2)
H10A 0.079(13) 0.052(11) 0.023(8) 0.049(11) -0.017(8) -0.006(7)
H10B 0.037(9) 0.092(15) 0.040(9) 0.047(11) -0.009(8) -0.002(10)
H10C 0.031(9) 0.051(11) 0.059(12) 0.006(8) -0.016(9) 0.030(10)
C11 0.004(2) 0.007(3) 0.010(3) -0.002(2) 0.000(2) -0.002(2)
H11 0.027(7) 0.013(5) 0.025(7) 0.008(5) -0.006(6) -0.001(5)
C12 0.008(2) 0.010(3) 0.010(3) 0.005(2) -0.002(2) -0.003(2)
H12 0.035(8) 0.047(9) 0.028(8) 0.020(8) 0.007(7) 0.001(7)
C13 0.013(3) 0.014(3) 0.015(3) 0.007(3) -0.002(3) -0.007(3)
H13A 0.028(9) 0.028(8) 0.101(18) 0.013(7) -0.001(10) -0.019(10)
H13B 0.036(8) 0.047(10) 0.028(8) 0.022(8) -0.023(7) -0.015(7)
H13C 0.074(14) 0.020(8) 0.083(16) 0.029(9) 0.021(13) 0.014(9)
C14 0.015(3) 0.013(3) 0.012(3) 0.007(3) -0.006(3) 0.001(2)
H14A 0.029(9) 0.060(13) 0.078(15) 0.024(9) 0.016(9) 0.012(11)
H14B 0.058(11) 0.027(8) 0.049(11) 0.027(8) 0.005(9) 0.004(7)
H14C 0.042(10) 0.068(13) 0.029(9) -0.004(9) -0.021(8) 0.031(9)
C15 0.005(3) 0.019(3) 0.015(3) 0.006(2) -0.005(2) -0.002(3)
H15A 0.015(6) 0.025(7) 0.122(17) 0.011(6) -0.004(10) -0.005(11)
H15B 0.038(9) 0.035(8) 0.034(9) 0.006(7) 0.000(7) -0.007(8)
H15C 0.018(7) 0.067(12) 0.036(9) 0.015(8) -0.019(7) -0.025(9)
C16 0.013(3) 0.008(3) 0.017(3) 0.003(3) -0.001(3) -0.004(3)
H16A 0.032(8) 0.043(9) 0.027(8) 0.007(7) -0.013(7) 0.000(7)
H16B 0.052(11) 0.025(8) 0.029(9) 0.001(8) 0.015(8) -0.003(7)
H16C 0.038(8) 0.026(7) 0.048(10) 0.020(7) 0.015(7) 0.000(7)
C17 0.014(3) 0.012(3) 0.009(3) 0.005(2) 0.003(2) 0.002(2)
H17A 0.044(9) 0.044(9) 0.037(9) 0.039(8) 0.006(7) -0.003(8)
H17B 0.035(9) 0.047(10) 0.031(8) 0.007(8) -0.006(8) -0.005(8)
H17C 0.038(8) 0.006(5) 0.039(9) 0.002(6) -0.018(7) 0.000(6)
H18A 0.050(10) 0.052(10) 0.023(8) 0.035(9) 0.013(7) 0.003(7)
H18B 0.046(11) 0.108(17) 0.034(9) 0.053(12) 0.009(8) -0.015(11)
H18C 0.043(9) 0.020(7) 0.049(10) 0.014(7) 0.022(8) 0.009(7)
C19 0.013(3) 0.011(3) 0.012(3) 0.004(2) -0.003(2) -0.003(2)
H19A 0.031(8) 0.014(6) 0.080(13) 0.013(6) -0.005(8) -0.021(8)
H19B 0.029(8) 0.051(10) 0.032(8) 0.019(8) 0.024(7) 0.005(7)
H19C 0.029(8) 0.063(11) 0.030(8) 0.027(8) -0.018(7) -0.012(8)
C20 0.012(3) 0.009(3) 0.020(3) 0.007(3) 0.004(3) 0.003(3)
H20A 0.044(9) 0.023(7) 0.049(10) 0.021(7) 0.009(8) -0.002(7)
H20B 0.021(7) 0.017(7) 0.118(18) 0.017(6) -0.019(9) -0.017(9)
H20C 0.059(11) 0.034(9) 0.040(9) 0.033(9) -0.001(8) -0.002(7)
C21 0.012(3) 0.014(3) 0.019(3) 0.009(3) 0.002(3) 0.002(3)
H21A 0.037(9) 0.038(9) 0.042(10) 0.020(8) -0.001(7) -0.023(8)
H21B 0.060(11) 0.049(11) 0.053(11) 0.044(10) -0.004(9) 0.021(9)
H21C 0.017(7) 0.049(10) 0.039(9) 0.007(7) -0.003(7) -0.012(8)
C22 0.013(3) 0.019(3) 0.013(3) 0.012(3) -0.001(3) 0.001(3)
H22A 0.015(6) 0.044(9) 0.031(7) 0.018(6) 0.010(6) 0.003(7)
H22B 0.052(10) 0.052(10) 0.017(6) 0.036(9) 0.001(7) 0.001(7)
H22C 0.043(9) 0.032(8) 0.020(7) 0.016(7) 0.005(6) 0.005(6)
C23 0.014(3) 0.020(3) 0.010(3) 0.009(3) -0.001(2) 0.002(3)
H23A 0.029(7) 0.047(9) 0.031(8) 0.028(7) 0.011(6) 0.023(7)
H23B 0.029(8) 0.031(8) 0.018(6) 0.000(6) -0.002(6) -0.008(6)
H23C 0.032(9) 0.070(13) 0.053(12) 0.028(9) 0.015(8) -0.008(10)
C24 0.012(3) 0.012(3) 0.009(3) 0.005(2) -0.008(2) -0.007(2)
H24A 0.045(10) 0.030(8) 0.083(15) 0.031(8) -0.020(10) -0.004(9)
H24B 0.049(10) 0.024(8) 0.029(8) 0.013(7) 0.011(7) 0.001(6)
H24C 0.027(7) 0.029(8) 0.042(9) 0.007(7) 0.003(7) -0.019(7)

loop_
_atom_site_label
_atom_site_fract_x
_atom_site_fract_y
_atom_site_fract_z
_atom_site_U_iso_or_equiv
_atom_site_thermal_displace_type
_atom_site_calc_flag
_atom_site_type_symbol
LA 0.6215(3) 0.9591(3) 0.0000 ? Uij d La
SI1 0.8475(6) 1.0695(6) 0.1016(7) ? Uij d Si
SI2 0.8085(6) 1.0469(6) -0.0943(7) ? Uij d Si
SI3 0.5385(5) 1.1114(5) -0.0739(7) ? Uij d Si
SI4 0.5798(6) 1.0910(6) 0.1136(7) ? Uij d Si
C1 0.4857(3) 0.8065(4) 0.0327(5) ? Uij d C
C2 0.5495(3) 0.8021(4) 0.0800(5) ? Uij d C
C3 0.6037(4) 0.7953(4) 0.0183(5) ? Uij d C
C4 0.5737(4) 0.7975(4) -0.0641(5) ? Uij d C
C5 0.4987(3) 0.8036(4) -0.0536(5) ? Uij d C
C6 0.4127(4) 0.8115(4) 0.0705(5) ? Uij d C
H6A 0.4157(14) 0.8227(22) 0.1344(10) ? Uij d H
H6B 0.4115(17) 0.8665(17) 0.0550(18) ? Uij d H
H6C 0.3523(14) 0.7579(21) 0.0583(21) ? Uij d H
C7 0.5559(4) 0.7944(4) 0.1725(5) ? Uij d C
H7A 0.5124(13) 0.8034(12) 0.2056(13) ? Uij d H
H7B 0.5460(11) 0.7323(10) 0.1866(9) ? Uij d H
H7C 0.6145(10) 0.8378(11) 0.1965(11) ? Uij d H
C8 0.6744(4) 0.7806(4) 0.0422(5) ? Uij d C
H8A 0.7117(10) 0.7877(11) -0.0118(13) ? Uij d H
H8B 0.7131(12) 0.8209(10) 0.0919(11) ? Uij d H
H8C 0.6539(10) 0.7174(10) 0.0624(11) ? Uij d H
C9 0.6062(4) 0.7828(4) -0.1432(5) ? Uij d C
H9A 0.6734(9) 0.8178(11) -0.1452(10) ? Uij d H
H9B 0.5899(11) 0.7184(9) -0.1528(10) ? Uij d H
H9C 0.5838(9) 0.8036(10) -0.1964(9) ? Uij d H
C10 0.4476(4) 0.8061(4) -0.1235(5) ? Uij d C
H10A 0.4295(13) 0.7549(11) -0.1695(11) ? Uij d H
H10B 0.3895(11) 0.8013(15) -0.1001(12) ? Uij d H
H10C 0.4780(11) 0.8648(12) -0.1605(14) ? Uij d H
C11 0.7766(3) 1.0106(3) 0.0147(5) ? Uij d C
H11 0.7700(8) 0.9470(7) 0.0168(10) ? Uij d H
C12 0.5980(4) 1.0860(4) 0.0017(5) ? Uij d C
H12 0.6647(10) 1.1322(11) -0.0093(10) ? Uij d H
C13 0.8518(4) 1.1716(4) 0.1235(5) ? Uij d C
H13A 0.7932(10) 1.1667(10) 0.1402(16) ? Uij d H
H13B 0.8912(11) 1.2009(11) 0.1774(10) ? Uij d H
H13C 0.8771(13) 1.2133(10) 0.0715(16) ? Uij d H
C14 0.8115(4) 1.0026(4) 0.1993(5) ? Uij d C
H14A 0.7546(11) 0.9973(13) 0.2248(15) ? Uij d H
H14B 0.8022(12) 0.9419(11) 0.1878(12) ? Uij d H
H14C 0.8566(12) 1.0261(14) 0.2471(12) ? Uij d H
C15 0.9580(4) 1.0937(4) 0.0812(5) ? Uij d C
H15A 0.9589(9) 1.0357(10) 0.0720(17) ? Uij d H
H15B 0.9867(11) 1.1350(11) 0.0284(12) ? Uij d H
H15C 0.9985(9) 1.1260(12) 0.1326(11) ? Uij d H
C16 0.8694(4) 1.1637(4) -0.1057(5) ? Uij d C
H16A 0.9268(10) 1.1886(11) -0.0736(11) ? Uij d H
H16B 0.8797(12) 1.1805(10) -0.1678(11) ? Uij d H
H16C 0.8359(10) 1.1927(9) -0.0809(11) ? Uij d H
C17 0.7113(4) 1.0144(4) -0.1623(5) ? Uij d C
H17A 0.6789(10) 1.0478(10) -0.1457(11) ? Uij d H
H17B 0.7313(11) 1.0281(11) -0.2247(11) ? Uij d H
H17C 0.6666(9) 0.9491(8) -0.1669(10) ? Uij d H
C18 0.8663(4) 0.9992(4) -0.1448(5) 0.014(1) Uiso d C
H18A 0.8773(11) 1.0130(11) -0.2091(10) ? Uij d H
H18B 0.9255(12) 1.0197(16) -0.1162(12) ? Uij d H
H18C 0.8351(10) 0.9306(9) -0.1372(11) ? Uij d H
C19 0.4282(4) 1.0217(4) -0.0859(5) ? Uij d C
H19A 0.4282(10) 0.9671(9) -0.1071(13) ? Uij d H
H19B 0.3968(10) 1.0070(11) -0.0251(11) ? Uij d H
H19C 0.3930(10) 1.0389(12) -0.1276(11) ? Uij d H
C20 0.5320(4) 1.2075(4) -0.0470(5) ? Uij d C
H20A 0.4950(10) 1.1999(9) 0.0127(12) ? Uij d H
H20B 0.5943(10) 1.2609(9) -0.0387(15) ? Uij d H
H20C 0.4987(12) 1.2223(10) -0.0978(11) ? Uij d H
C21 0.5893(4) 1.1347(4) -0.1805(5) ? Uij d C
H21A 0.5866(10) 1.0782(11) -0.2090(11) ? Uij d H
H21B 0.5569(12) 1.1562(11) -0.2218(13) ? Uij d H
H21C 0.6536(9) 1.1825(12) -0.1781(11) ? Uij d H
C22 0.6072(4) 1.0161(4) 0.1705(5) ? Uij d C
H22A 0.6711(9) 1.0294(10) 0.1613(10) ? Uij d H
H22B 0.6032(11) 1.0222(11) 0.2377(10) ? Uij d H
H22C 0.5610(10) 0.9495(10) 0.1610(10) ? Uij d H
C23 0.4672(4) 1.0530(4) 0.1418(5) ? Uij d C
H23A 0.4455(9) 1.0914(11) 0.1130(10) ? Uij d H
H23B 0.4259(10) 0.9898(10) 0.1233(10) ? Uij d H
H23C 0.4607(11) 1.0531(14) 0.2073(14) ? Uij d H
C24 0.6465(4) 1.1954(4) 0.1626(5) ? Uij d C
H24A 0.6269(11) 1.2395(10) 0.1421(14) ? Uij d H
H24B 0.6395(11) 1.1932(10) 0.2279(10) ? Uij d H
H24C 0.7147(9) 1.2248(9) 0.1443(11) ? Uij d H

loop_
_atom_type_symbol
_atom_type_description
_atom_type_scat_source
H -3.7409 International_Tables_Vol_C
C 6.6484 International_Tables_Vol_C
Si 4.1491 International_Tables_Vol_C
La 8.27 International_Tables_Vol_C

loop_
_geom_angle_atom_site_label_1
_geom_angle_atom_site_label_2
_geom_angle_atom_site_label_3
_geom_angle
_geom_angle_publ_flag
C11 LA C12 109.2(2) yes
C1 LA C11 130.7(3) yes
C2 LA C11 102.0(3) yes
C3 LA C11 84.2(3) yes
C4 LA C11 97.3(3) yes
C5 LA C11 127.3(3) yes
C1 LA C12 116.7(3) yes
C2 LA C12 136.0(3) yes
C3 LA C12 164.6(2) yes
C4 LA C12 148.1(3) yes
C5 LA C12 121.5(3) yes
C11 SI1 C13 113.1(7) yes
C11 SI1 C14 108.7(5) yes
C11 SI1 C15 112.1(7) yes
C13 SI1 C14 109.0(7) yes
C13 SI1 C15 107.3(5) yes
C14 SI1 C15 106.4(7) yes
C11 SI2 C16 114.0(6) yes
C11 SI2 C17 109.8(5) yes
C11 SI2 C18 112.7(7) yes
C16 SI2 C17 103.5(7) yes
C16 SI2 C18 110.1(5) yes
C17 SI2 C18 105.9(6) yes
C12 SI3 C19 111.2(6) yes
C12 SI3 C20 114.7(6) yes
C12 SI3 C21 110.9(7) yes
C19 SI3 C20 107.5(6) yes
C19 SI3 C21 107.7(6) yes
C20 SI3 C21 104.4(6) yes
C12 SI4 C22 107.7(7) yes
C12 SI4 C23 114.3(6) yes
C12 SI4 C24 114.8(5) yes
C22 SI4 C23 104.9(5) yes
C22 SI4 C24 105.7(6) yes
C23 SI4 C24 108.7(7) yes
C2 C1 C5 110.7(7) yes
C2 C1 C6 124.9(7) yes
C5 C1 C6 124.4(7) yes
C1 C2 C3 105.6(6) yes
C1 C2 C7 129.2(7) yes
C3 C2 C7 124.7(7) yes
C2 C3 C4 108.9(7) yes
C2 C3 C8 122.7(7) yes
C4 C3 C8 128.1(7) yes
C3 C4 C5 107.1(6) yes
C3 C4 C9 125.3(7) yes
C5 C4 C9 127.0(7) yes
C1 C5 C4 107.7(6) yes
C1 C5 C10 128.0(7) yes
C4 C5 C10 124.3(7) yes
C1 C6 H6A 116.3(19) yes
C1 C6 H6B 114.2(17) yes
C1 C6 H6C 114.6(21) yes
H6A C6 H6B 93.6(29) yes
H6A C6 H6C 106.8(22) yes
H6B C6 H6C 109.4(26) yes
C2 C7 H7A 112.3(14) yes
C2 C7 H7B 109.0(10) yes
C2 C7 H7C 112.9(11) yes
H7A C7 H7B 109.0(16) yes
H7A C7 H7C 106.0(16) yes
H7B C7 H7C 107.2(17) yes
C3 C8 H8A 109.7(14) yes
C3 C8 H8B 113.3(15) yes
C3 C8 H8C 113.7(11) yes
H8A C8 H8B 110.1(14) yes
H8A C8 H8C 103.3(17) yes
H8B C8 H8C 106.3(15) yes
C4 C9 H9A 111.6(11) yes
C4 C9 H9B 114.0(10) yes
C4 C9 H9C 109.7(12) yes
H9A C9 H9B 105.1(17) yes
H9A C9 H9C 107.0(13) yes
H9B C9 H9C 109.2(14) yes
C5 C10 H10A 113.5(15) yes
C5 C10 H10B 110.9(12) yes
C5 C10 H10C 114.5(11) yes
H10A C10 H10B 106.8(16) yes
H10A C10 H10C 105.7(16) yes
H10B C10 H10C 104.9(19) yes
SI1 C11 SI2 119.2(5) yes
SI1 C11 H11 105.6(10) yes
SI2 C11 H11 104.8(10) yes
SI3 C12 SI4 118.6(7) yes
SI3 C12 H12 106.1(12) yes
SI4 C12 H12 106.1(10) yes
SI1 C13 H13A 115.2(10) yes
SI1 C13 H13B 109.3(14) yes
SI1 C13 H13C 111.2(15) yes
H13A C13 H13B 104.2(18) yes
H13A C13 H13C 108.3(20) yes
H13B C13 H13C 108.3(14) yes
SI1 C14 H14A 112.1(15) yes
SI1 C14 H14B 111.4(12) yes
SI1 C14 H14C 112.4(11) yes
H14A C14 H14B 109.4(16) yes
H14A C14 H14C 107.3(19) yes
H14B C14 H14C 103.8(21) yes
SI1 C15 H15A 109.7(9) yes
SI1 C15 H15B 113.1(14) yes
SI1 C15 H15C 111.9(13) yes
H15A C15 H15B 110.2(19) yes
H15A C15 H15C 107.5(19) yes
H15B C15 H15C 104.1(13) yes
SI2 C16 H16A 110.4(13) yes
SI2 C16 H16B 110.8(11) yes
SI2 C16 H16C 111.9(9) yes
H16A C16 H16B 110.0(15) yes
H16A C16 H16C 107.9(16) yes
H16B C16 H16C 105.7(18) yes
SI2 C17 H17A 112.3(10) yes
SI2 C17 H17B 107.4(12) yes
SI2 C17 H17C 117.7(12) yes
H17A C17 H17B 108.8(18) yes
H17A C17 H17C 108.9(14) yes
H17B C17 H17C 100.8(14) yes
SI2 C18 H18A 113.0(16) yes
SI2 C18 H18B 112.0(16) yes
SI2 C18 H18C 113.5(12) yes
H18A C18 H18B 107.0(16) yes
H18A C18 H18C 108.2(15) yes
H18B C18 H18C 102.5(19) yes
SI3 C19 H19A 110.7(11) yes
SI3 C19 H19B 109.5(9) yes
SI3 C19 H19C 110.4(10) yes
H19A C19 H19B 107.3(16) yes
H19A C19 H19C 111.6(17) yes
H19B C19 H19C 107.2(16) yes
SI3 C20 H20A 113.0(10) yes
SI3 C20 H20B 110.2(13) yes
SI3 C20 H20C 111.3(12) yes
H20A C20 H20B 107.9(16) yes
H20A C20 H20C 105.3(16) yes
H20B C20 H20C 109.0(15) yes
SI3 C21 H21A 111.7(10) yes
SI3 C21 H21B 109.2(13) yes
SI3 C21 H21C 112.2(11) yes
H21A C21 H21B 108.5(16) yes
H21A C21 H21C 107.2(17) yes
H21B C21 H21C 107.8(15) yes
SI4 C22 H22A 114.9(11) yes
SI4 C22 H22B 109.7(15) yes
SI4 C22 H22C 113.7(12) yes
H22A C22 H22B 103.4(15) yes
H22A C22 H22C 112.3(16) yes
H22B C22 H22C 101.4(13) yes
SI4 C23 H23A 110.9(9) yes
SI4 C23 H23B 113.1(13) yes
SI4 C23 H23C 110.0(12) yes
H23A C23 H23B 107.7(14) yes
H23A C23 H23C 110.0(20) yes
H23B C23 H23C 104.8(14) yes
SI4 C24 H24A 110.6(11) yes
SI4 C24 H24B 111.9(9) yes
SI4 C24 H24C 112.9(11) yes
H24A C24 H24B 104.1(19) yes
H24A C24 H24C 105.7(14) yes
H24B C24 H24C 111.2(15) yes

loop_
_geom_bond_atom_site_label_1
_geom_bond_atom_site_label_2
_geom_bond_distance
_geom_bond_publ_flag
LA C11 2.535(8) yes
LA C12 2.588(10) yes
LA C1 2.727(6) yes
LA C2 2.817(7) yes
LA C3 2.888(9) yes
LA C4 2.844(8) yes
LA C5 2.758(6) yes
SI1 C11 1.841(12) yes
SI1 C13 1.881(15) yes
SI1 C14 1.890(13) yes
SI1 C15 1.884(13) yes
SI2 C11 1.849(13) yes
SI2 C16 1.875(11) yes
SI2 C17 1.917(13) yes
SI2 C18 1.873(15) yes
SI3 C12 1.841(14) yes
SI3 C19 1.884(9) yes
SI3 C20 1.886(14) yes
SI3 C21 1.883(13) yes
SI4 C12 1.825(13) yes
SI4 C22 1.920(15) yes
SI4 C23 1.885(13) yes
SI4 C24 1.863(11) yes
C1 C2 1.435(11) yes
C1 C5 1.402(10) yes
C1 C6 1.520(11) yes
C2 C3 1.452(11) yes
C2 C7 1.491(11) yes
C3 C4 1.435(11) yes
C3 C8 1.509(12) yes
C4 C5 1.453(11) yes
C4 C9 1.479(11) yes
C5 C10 1.474(11) yes
C6 H6A 1.035(20) yes
C6 H6B 1.055(36) yes
C6 H6C 1.075(23) yes
C7 H7A 1.043(27) yes
C7 H7B 1.090(20) yes
C7 H7C 1.046(16) yes
C8 H8A 1.067(22) yes
C8 H8B 1.077(17) yes
C8 H8C 1.079(19) yes
C9 H9A 1.075(15) yes
C9 H9B 1.082(19) yes
C9 H9C 1.094(19) yes
C10 H10A 1.107(20) yes
C10 H10B 1.097(24) yes
C10 H10C 1.108(21) yes
C11 H11 1.120(16) yes
C12 H12 1.107(15) yes
C13 H13A 1.073(22) yes
C13 H13B 1.079(18) yes
C13 H13C 1.066(23) yes
C14 H14A 1.084(25) yes
C14 H14B 1.061(23) yes
C14 H14C 1.048(20) yes
C15 H15A 1.089(22) yes
C15 H15B 1.081(19) yes
C15 H15C 1.068(18) yes
C16 H16A 1.054(18) yes
C16 H16B 1.026(19) yes
C16 H16C 1.076(23) yes
C17 H17A 1.084(24) yes
C17 H17B 1.048(19) yes
C17 H17C 1.070(12) yes
C18 H18A 1.052(18) yes
C18 H18B 1.062(22) yes
C18 H18C 1.105(16) yes
C19 H19A 1.063(21) yes
C19 H19B 1.091(18) yes
C19 H19C 1.082(23) yes
C20 H20A 1.138(21) yes
C20 H20B 1.085(14) yes
C20 H20C 1.129(23) yes
C21 H21A 1.116(22) yes
C21 H21B 1.089(26) yes
C21 H21C 1.068(15) yes
C22 H22A 1.088(18) yes
C22 H22B 1.082(18) yes
C22 H22C 1.101(15) yes
C23 H23A 1.076(23) yes
C23 H23B 1.067(15) yes
C23 H23C 1.050(23) yes
C24 H24A 1.094(25) yes
C24 H24B 1.046(18) yes
C24 H24C 1.132(17) yes

loop_
_cod_changelog_entry_id
_cod_changelog_entry_author
_cod_changelog_entry_date
_cod_changelog_entry_text
1 'Vaitkus, Antanas' 2023-03-28T16:50:00+03:00
;
 Changed the '_refine_ls_structure_factor_coef' data item value from
 'F2' to 'Fsqd' after consulting the original publication.
;
